data_7123895
loop_
_publ_author_name
'Shao, Baihao'
'Stankewitz, Nell'
'Morris, Jacob A.'
'Liptak, Matthew D.'
'Aprahamian, Ivan'

_publ_section_title
;
 White-Light Emission from a Structurally Simple Hydrazone
;
_journal_name_full 'Chemical Communications'
_journal_paper_doi 10.1039/C9CC03912K
_journal_year 2019
_chemical_formula_moiety 'C22 H23 N3 O2'
_chemical_formula_sum 'C22 H23 N3 O2'
_chemical_formula_weight 361.43
_space_group_crystal_system monoclinic
_space_group_IT_number 14
_space_group_name_Hall '-P 2ybc'
_space_group_name_H-M_alt 'P 1 21/c 1'
_symmetry_space_group_name_Hall '-P 2ybc'
_symmetry_space_group_name_H-M 'P 1 21/c 1'
_atom_sites_solution_hydrogens geom
_atom_sites_solution_primary dual
_audit_creation_date 2017-10-16
_audit_creation_method
;
Olex2 1.2-alpha
(compiled 2017.08.10 svn.r3458 for OlexSys, GUI svn.r5381)
;
_audit_update_record
;
2018-06-23 deposited with the CCDC.    2019-07-19 downloaded from the CCDC.
;
_cell_angle_alpha 90
_cell_angle_beta 92.827(2)
_cell_angle_gamma 90
_cell_formula_units_Z 4
_cell_length_a 9.8408(14)
_cell_length_b 7.6010(11)
_cell_length_c 25.340(4)
_cell_measurement_reflns_used 9800
_cell_measurement_temperature 173(2)
_cell_measurement_theta_max 25.28
_cell_measurement_theta_min 2.56
_cell_volume 1893.1(5)
_computing_cell_refinement 'SAINT v8.34A (Bruker, 2013)'
_computing_data_collection 'COSMO (BRUKER, V1.61, 2009)'
_computing_data_reduction 'SAINT v8.34A (Bruker, 2013)'
_computing_molecular_graphics 'Olex2 (Dolomanov et al., 2009)'
_computing_publication_material 'Olex2 (Dolomanov et al., 2009)'
_computing_structure_refinement 'XL (Sheldrick, 2008)'
_computing_structure_solution 'ShelXT (Sheldrick, 2015)'
_diffrn_ambient_temperature 173(2)
_diffrn_detector_area_resol_mean 8.36
_diffrn_measured_fraction_theta_full 1.000
_diffrn_measured_fraction_theta_max 0.997
_diffrn_measurement_device_type 'Bruker APEX-II CCD'
_diffrn_measurement_method \w
_diffrn_radiation_monochromator graphite
_diffrn_radiation_type MoK\a
_diffrn_radiation_wavelength 0.71073
_diffrn_reflns_av_R_equivalents 0.0426
_diffrn_reflns_av_unetI/netI 0.0306
_diffrn_reflns_Laue_measured_fraction_full 1.000
_diffrn_reflns_Laue_measured_fraction_max 0.997
_diffrn_reflns_limit_h_max 11
_diffrn_reflns_limit_h_min -11
_diffrn_reflns_limit_k_max 9
_diffrn_reflns_limit_k_min -9
_diffrn_reflns_limit_l_max 30
_diffrn_reflns_limit_l_min -30
_diffrn_reflns_number 28100
_diffrn_reflns_point_group_measured_fraction_full 1.000
_diffrn_reflns_point_group_measured_fraction_max 0.997
_diffrn_reflns_theta_full 25.242
_diffrn_reflns_theta_max 25.400
_diffrn_reflns_theta_min 1.609
_diffrn_source 'sealed tube'
_diffrn_standards_number 0
_exptl_absorpt_coefficient_mu 0.083
_exptl_absorpt_correction_T_max 0.7452
_exptl_absorpt_correction_T_min 0.6857
_exptl_absorpt_correction_type multi-scan
_exptl_absorpt_process_details
'SADABS-2014/5 (Bruker,2014/5) was used for absorption correction. wR2(int) was 0.0686 before and 0.0635 after correction. The Ratio of minimum to maximum transmission is 0.9202. The \l/2 correction factor is 0.00150.'
_exptl_crystal_colour orange
_exptl_crystal_colour_primary orange
_exptl_crystal_density_diffrn 1.268
_exptl_crystal_description chunk
_exptl_crystal_F_000 768
_exptl_crystal_recrystallization_method 'used as received'
_exptl_crystal_size_max 0.346
_exptl_crystal_size_mid 0.22
_exptl_crystal_size_min 0.207
_refine_diff_density_max 0.162
_refine_diff_density_min -0.185
_refine_diff_density_rms 0.033
_refine_ls_extinction_method none
_refine_ls_goodness_of_fit_ref 1.029
_refine_ls_hydrogen_treatment constr
_refine_ls_matrix_type full
_refine_ls_number_parameters 358
_refine_ls_number_reflns 3462
_refine_ls_number_restraints 2
_refine_ls_restrained_S_all 1.029
_refine_ls_R_factor_all 0.0562
_refine_ls_R_factor_gt 0.0429
_refine_ls_shift/su_max 0.001
_refine_ls_shift/su_mean 0.000
_refine_ls_structure_factor_coef Fsqd
_refine_ls_weighting_details 'w=1/[\s^2^(Fo^2^)+(0.0654P)^2^+0.3101P] where P=(Fo^2^+2Fc^2^)/3'
_refine_ls_weighting_scheme calc
_refine_ls_wR_factor_gt 0.1134
_refine_ls_wR_factor_ref 0.1246
_reflns_Friedel_coverage 0.000
_reflns_number_gt 2719
_reflns_number_total 3462
_reflns_threshold_expression 'I > 2\s(I)'
_cod_data_source_file c9cc03912k2.cif
_cod_data_source_block ia1017e
_cod_database_code 7123895
_shelxl_version_number 2014/6
_shelx_space_group_comment
;
The symmetry employed for this shelxl refinement is uniquely defined
by the following loop, which should always be used as a source of
symmetry information in preference to the above space-group names.
They are only intended as comments.
;
_shelx_estimated_absorpt_t_max 0.983
_shelx_estimated_absorpt_t_min 0.972
_olex2_refinement_description
;
1. Fixed Uiso
 At 1.2 times of:
  All C(H) groups, All C(H,H) groups, All N(H) groups
 At 1.5 times of:
  All C(H,H,H) groups
2. Restrained distances
 C11-N2A \\sim C11B-N2
 with sigma of 0.02
 N1-N2 \\sim N1-N2A
 with sigma of 0.02
3. Uiso/Uaniso restraints and constraints
Uanis(C13B) = Uanis(C14)
Uanis(N2A) = Uanis(N2)
Uanis(C21) = Uanis(C22B)
4. Others
 Sof(N2)=Sof(H2)=Sof(N3B)=Sof(C11B)=Sof(C12B)=Sof(H12B)=Sof(C13B)=Sof(C14B)=
 Sof(H14B)=Sof(C15B)=Sof(H15B)=Sof(C16B)=Sof(C17B)=Sof(H17B)=Sof(C18B)=
 Sof(C19B)=Sof(H19B)=Sof(C20B)=Sof(H20B)=Sof(C21B)=Sof(H21D)=Sof(H21E)=
 Sof(H21F)=Sof(C22B)=Sof(H22D)=Sof(H22E)=Sof(H22F)=1-FVAR(1)
 Sof(N2A)=Sof(H2A)=Sof(N3)=Sof(C11)=Sof(C12)=Sof(H12)=Sof(C13)=Sof(H13)=
 Sof(C14)=Sof(C15)=Sof(H15)=Sof(C16)=Sof(C17)=Sof(H17)=Sof(C18)=Sof(H18)=
 Sof(C19)=Sof(C20)=Sof(H20)=Sof(C21)=Sof(H21A)=Sof(H21B)=Sof(H21C)=Sof(C22)=
 Sof(H22A)=Sof(H22B)=Sof(H22C)=FVAR(1)
5.a Secondary CH2 refined with riding coordinates:
 C3(H3A,H3B)
5.b Aromatic/amide H refined with riding coordinates:
 N2(H2), N2A(H2A), C6(H6), C7(H7), C8(H8), C9(H9), C10(H10), C12(H12),
 C12B(H12B), C13(H13), C14B(H14B), C15(H15), C15B(H15B), C17(H17), C17B(H17B),
 C18(H18), C19B(H19B), C20(H20), C20B(H20B)
5.c Idealised Me refined as rotating group:
 C4(H4A,H4B,H4C), C21(H21A,H21B,H21C), C21B(H21D,H21E,H21F), C22(H22A,H22B,
 H22C), C22B(H22D,H22E,H22F)
;
_contact_crystallographer_email staples@chemistry.msu.com
_contact_crystallographer_name 'Richard Staples'
_olex2_diffrn_ambient_temperature_device 'Oxford Cryosystems'
_olex2_exptl_crystal_mounting_method 'The crystal was mounted on a nylon loop with paratone oil'
_olex2_submission_original_sample_id BHS-NapNCH3
_olex2_submission_special_instructions 'No special instructions were received'

loop_
_space_group_symop_operation_xyz
'x, y, z'
'-x, y+1/2, -z+1/2'
'-x, -y, -z'
'x, -y-1/2, z-1/2'

loop_
_atom_site_label
_atom_site_type_symbol
_atom_site_fract_x
_atom_site_fract_y
_atom_site_fract_z
_atom_site_U_iso_or_equiv
_atom_site_adp_type
_atom_site_occupancy
_atom_site_site_symmetry_order
_atom_site_calc_flag
_atom_site_refinement_flags_posn
_atom_site_refinement_flags_occupancy
_atom_site_disorder_assembly
_atom_site_disorder_group
O1 O 0.24377(9) 0.59534(13) 0.58766(4) 0.0428(3) Uani 1 1 d . . . .
O2 O 0.28534(11) 0.72140(15) 0.51027(4) 0.0526(3) Uani 1 1 d . . . .
N1 N 0.56949(12) 0.69714(16) 0.53888(5) 0.0428(3) Uani 1 1 d D . . .
N2 N 0.5637(11) 0.761(2) 0.4912(5) 0.0411(8) Uani 0.318(3) 1 d D P A 2
H2 H 0.4838 0.7752 0.4745 0.049 Uiso 0.318(3) 1 calc R P A 2
N2A N 0.5302(4) 0.7764(10) 0.4930(2) 0.0411(8) Uani 0.682(3) 1 d D P A 1
H2A H 0.4432 0.7944 0.4852 0.049 Uiso 0.682(3) 1 calc R P A 1
N3 N 1.1340(7) 1.0390(7) 0.3155(3) 0.0500(10) Uani 0.682(3) 1 d . P A 1
N3B N 1.1138(14) 1.0948(16) 0.3061(5) 0.054(2) Uani 0.318(3) 1 d . P A 2
C1 C 0.47318(14) 0.64224(18) 0.56875(5) 0.0381(3) Uani 1 1 d . . . .
C2 C 0.32708(15) 0.65864(18) 0.55242(6) 0.0398(3) Uani 1 1 d . . . .
C3 C 0.09922(14) 0.6087(2) 0.57391(6) 0.0477(4) Uani 1 1 d . . . .
H3A H 0.0752 0.5362 0.5424 0.057 Uiso 1 1 calc R . . .
H3B H 0.0741 0.7324 0.5660 0.057 Uiso 1 1 calc R . . .
C4 C 0.02557(17) 0.5436(2) 0.62055(7) 0.0556(4) Uani 1 1 d . . . .
H4A H -0.0728 0.5481 0.6124 0.083 Uiso 1 1 calc GR . . .
H4B H 0.0486 0.6180 0.6513 0.083 Uiso 1 1 calc GR . . .
H4C H 0.0528 0.4220 0.6284 0.083 Uiso 1 1 calc GR . . .
C5 C 0.52149(14) 0.55348(18) 0.61850(6) 0.0387(3) Uani 1 1 d . . . .
C6 C 0.45647(15) 0.5701(2) 0.66596(6) 0.0465(4) Uani 1 1 d . . . .
H6 H 0.3758 0.6383 0.6671 0.056 Uiso 1 1 calc R . . .
C7 C 0.50850(17) 0.4878(2) 0.71145(6) 0.0553(4) Uani 1 1 d . . . .
H7 H 0.4631 0.4998 0.7435 0.066 Uiso 1 1 calc R . . .
C8 C 0.62625(17) 0.3882(2) 0.71051(7) 0.0576(4) Uani 1 1 d . . . .
H8 H 0.6611 0.3311 0.7416 0.069 Uiso 1 1 calc R . . .
C9 C 0.69242(16) 0.3727(2) 0.66415(7) 0.0511(4) Uani 1 1 d . . . .
H9 H 0.7741 0.3063 0.6635 0.061 Uiso 1 1 calc R . . .
C10 C 0.64072(15) 0.45336(19) 0.61854(6) 0.0436(4) Uani 1 1 d . . . .
H10 H 0.6869 0.4405 0.5867 0.052 Uiso 1 1 calc R . . .
C11 C 0.6283(4) 0.8305(5) 0.45743(17) 0.0348(9) Uani 0.682(3) 1 d D P A 1
C11B C 0.6816(9) 0.8086(11) 0.4658(3) 0.0331(19) Uani 0.318(3) 1 d D P A 2
C12 C 0.5795(3) 0.8911(3) 0.40681(9) 0.0419(6) Uani 0.682(3) 1 d . P A 1
H12 H 0.4842 0.8971 0.3989 0.050 Uiso 0.682(3) 1 calc R P A 1
C12B C 0.6615(6) 0.8659(6) 0.4164(2) 0.0412(13) Uani 0.318(3) 1 d . P A 2
H12B H 0.5716 0.8729 0.4011 0.049 Uiso 0.318(3) 1 calc R P A 2
C13 C 0.6664(2) 0.9406(3) 0.36960(8) 0.0421(6) Uani 0.682(3) 1 d . P A 1
H13 H 0.6310 0.9780 0.3359 0.050 Uiso 0.682(3) 1 calc R P A 1
C13B C 0.7733(13) 0.9167(19) 0.3864(6) 0.0373(9) Uani 0.318(3) 1 d . P A 2
C14 C 0.8096(5) 0.9374(7) 0.3802(3) 0.0373(9) Uani 0.682(3) 1 d . P A 1
C14B C 0.7631(5) 0.9743(7) 0.33443(18) 0.0447(13) Uani 0.318(3) 1 d . P A 2
H14B H 0.6761 0.9770 0.3164 0.054 Uiso 0.318(3) 1 calc R P A 2
C15 C 0.9011(3) 0.9893(3) 0.34168(11) 0.0402(6) Uani 0.682(3) 1 d . P A 1
H15 H 0.8660 1.0240 0.3077 0.048 Uiso 0.682(3) 1 calc R P A 1
C15B C 0.8741(5) 1.0275(8) 0.3083(3) 0.0527(14) Uani 0.318(3) 1 d . P A 2
H15B H 0.8626 1.0648 0.2726 0.063 Uiso 0.318(3) 1 calc R P A 2
C16 C 1.0402(5) 0.9908(5) 0.35225(19) 0.0401(9) Uani 0.682(3) 1 d . P A 1
C16B C 1.0077(10) 1.0280(12) 0.3337(4) 0.045(2) Uani 0.318(3) 1 d . P A 2
C17 C 1.0883(3) 0.9362(3) 0.40371(11) 0.0416(6) Uani 0.682(3) 1 d . P A 1
H17 H 1.1833 0.9379 0.4124 0.050 Uiso 0.682(3) 1 calc R P A 1
C17B C 1.0213(7) 0.9639(8) 0.3835(3) 0.0419(14) Uani 0.318(3) 1 d . P A 2
H17B H 1.1101 0.9558 0.3998 0.050 Uiso 0.318(3) 1 calc R P A 2
C18 C 1.0017(2) 0.8818(3) 0.44078(9) 0.0403(6) Uani 0.682(3) 1 d . P A 1
H18 H 1.0382 0.8439 0.4743 0.048 Uiso 0.682(3) 1 calc R P A 1
C18B C 0.9077(7) 0.9073(8) 0.4131(3) 0.0384(14) Uani 0.318(3) 1 d . P A 2
C19 C 0.8581(3) 0.8801(3) 0.43079(13) 0.0363(7) Uani 0.682(3) 1 d . P A 1
C19B C 0.9201(5) 0.8428(6) 0.4644(2) 0.0410(13) Uani 0.318(3) 1 d . P A 2
H19B H 1.0083 0.8322 0.4811 0.049 Uiso 0.318(3) 1 calc R P A 2
C20 C 0.7659(4) 0.8259(4) 0.46883(13) 0.0374(7) Uani 0.682(3) 1 d . P A 1
H20 H 0.7998 0.7861 0.5025 0.045 Uiso 0.682(3) 1 calc R P A 1
C20B C 0.8113(7) 0.7949(8) 0.4911(3) 0.0416(14) Uani 0.318(3) 1 d . P A 2
H20B H 0.8220 0.7527 0.5263 0.050 Uiso 0.318(3) 1 calc R P A 2
C21 C 1.256(2) 1.113(2) 0.3337(8) 0.0603(9) Uani 0.682(3) 1 d . P A 1
H21A H 1.2453 1.1641 0.3687 0.090 Uiso 0.682(3) 1 calc GR P A 1
H21B H 1.2827 1.2045 0.3091 0.090 Uiso 0.682(3) 1 calc GR P A 1
H21C H 1.3263 1.0213 0.3360 0.090 Uiso 0.682(3) 1 calc GR P A 1
C21B C 1.1187(16) 1.085(3) 0.2505(6) 0.081(4) Uani 0.318(3) 1 d . P A 2
H21D H 1.1521 0.9687 0.2405 0.122 Uiso 0.318(3) 1 calc GR P A 2
H21E H 1.1802 1.1759 0.2382 0.122 Uiso 0.318(3) 1 calc GR P A 2
H21F H 1.0273 1.1034 0.2343 0.122 Uiso 0.318(3) 1 calc GR P A 2
C22 C 1.0819(7) 1.0974(10) 0.2631(3) 0.0700(15) Uani 0.682(3) 1 d . P A 1
H22A H 1.0203 1.0080 0.2476 0.105 Uiso 0.682(3) 1 calc GR P A 1
H22B H 1.1581 1.1149 0.2402 0.105 Uiso 0.682(3) 1 calc GR P A 1
H22C H 1.0325 1.2085 0.2666 0.105 Uiso 0.682(3) 1 calc GR P A 1
C22B C 1.259(4) 1.123(5) 0.3328(16) 0.0603(9) Uani 0.318(3) 1 d . P A 2
H22D H 1.2558 1.2199 0.3583 0.090 Uiso 0.318(3) 1 calc GR P A 2
H22E H 1.3228 1.1527 0.3057 0.090 Uiso 0.318(3) 1 calc GR P A 2
H22F H 1.2886 1.0153 0.3510 0.090 Uiso 0.318(3) 1 calc GR P A 2

loop_
_atom_site_aniso_label
_atom_site_aniso_U_11
_atom_site_aniso_U_22
_atom_site_aniso_U_33
_atom_site_aniso_U_23
_atom_site_aniso_U_13
_atom_site_aniso_U_12
O1 0.0369(5) 0.0480(6) 0.0436(6) 0.0029(5) 0.0034(4) -0.0015(4)
O2 0.0560(7) 0.0609(7) 0.0407(6) 0.0049(5) -0.0003(5) 0.0017(5)
N1 0.0487(7) 0.0409(7) 0.0395(7) -0.0045(5) 0.0087(5) -0.0071(5)
N2 0.038(2) 0.0472(15) 0.0390(8) -0.0003(9) 0.0138(15) -0.0036(19)
N2A 0.038(2) 0.0472(15) 0.0390(8) -0.0003(9) 0.0138(15) -0.0036(19)
N3 0.052(2) 0.056(2) 0.043(3) 0.0076(16) 0.0095(16) -0.0004(17)
N3B 0.042(4) 0.082(8) 0.038(5) 0.009(5) 0.009(3) -0.010(5)
C1 0.0417(8) 0.0361(7) 0.0372(8) -0.0050(6) 0.0065(6) -0.0021(6)
C2 0.0454(8) 0.0364(7) 0.0377(8) -0.0046(6) 0.0031(6) -0.0005(6)
C3 0.0375(8) 0.0531(9) 0.0521(9) -0.0060(7) -0.0011(7) 0.0008(7)
C4 0.0468(9) 0.0524(10) 0.0685(11) -0.0035(8) 0.0122(8) -0.0031(7)
C5 0.0394(8) 0.0363(7) 0.0405(8) -0.0035(6) 0.0033(6) -0.0062(6)
C6 0.0423(8) 0.0547(9) 0.0427(9) -0.0004(7) 0.0059(6) 0.0018(7)
C7 0.0546(10) 0.0717(11) 0.0403(9) 0.0061(8) 0.0084(7) -0.0015(8)
C8 0.0604(10) 0.0593(10) 0.0524(10) 0.0132(8) -0.0026(8) 0.0006(8)
C9 0.0494(9) 0.0440(9) 0.0598(10) 0.0001(7) 0.0017(8) 0.0046(7)
C10 0.0427(8) 0.0419(8) 0.0464(9) -0.0050(7) 0.0052(6) -0.0019(6)
C11 0.032(2) 0.0325(15) 0.0400(18) -0.0034(12) 0.0069(17) -0.0005(15)
C11B 0.018(5) 0.041(3) 0.040(4) 0.000(3) 0.006(4) 0.005(4)
C12 0.0402(15) 0.0417(12) 0.0436(14) 0.0058(10) -0.0013(12) -0.0042(11)
C12B 0.035(3) 0.043(3) 0.046(3) -0.004(2) -0.001(3) 0.001(2)
C13 0.0463(14) 0.0435(12) 0.0355(12) 0.0070(9) -0.0069(9) -0.0044(9)
C13B 0.042(3) 0.0309(16) 0.0386(19) -0.0009(13) -0.0008(19) -0.0029(17)
C14 0.042(3) 0.0309(16) 0.0386(19) -0.0009(13) -0.0008(19) -0.0029(17)
C14B 0.038(3) 0.061(3) 0.036(3) 0.003(2) -0.0004(19) -0.005(2)
C15 0.0502(16) 0.0341(11) 0.0363(15) 0.0012(10) 0.0031(12) -0.0004(10)
C15B 0.053(3) 0.069(4) 0.036(3) 0.005(3) 0.003(3) -0.007(3)
C16 0.047(2) 0.0345(17) 0.039(3) 0.0007(17) 0.0109(19) 0.0015(13)
C16B 0.046(5) 0.042(4) 0.046(6) -0.002(3) 0.005(3) -0.002(3)
C17 0.0400(14) 0.0447(13) 0.0407(15) -0.0038(11) 0.0058(13) 0.0008(11)
C17B 0.039(4) 0.049(3) 0.038(4) -0.006(3) -0.002(3) -0.003(3)
C18 0.0427(14) 0.0425(12) 0.0354(12) -0.0008(9) -0.0013(12) 0.0055(10)
C18B 0.038(4) 0.036(3) 0.041(4) -0.009(3) 0.001(3) 0.000(2)
C19 0.0403(19) 0.0330(13) 0.0356(17) -0.0040(11) 0.0030(13) 0.0020(11)
C19B 0.029(3) 0.048(3) 0.046(3) -0.004(2) -0.002(3) -0.003(2)
C20 0.038(2) 0.0394(13) 0.0346(16) -0.0014(12) -0.0030(17) 0.0044(14)
C20B 0.034(4) 0.050(3) 0.041(3) -0.004(3) -0.002(3) -0.003(2)
C21 0.0634(14) 0.058(2) 0.0608(12) -0.0032(15) 0.0161(9) -0.0144(14)
C21B 0.060(7) 0.129(8) 0.054(8) 0.011(6) 0.002(5) 0.003(6)
C22 0.081(4) 0.086(3) 0.045(3) 0.005(2) 0.022(2) -0.009(2)
C22B 0.0634(14) 0.058(2) 0.0608(12) -0.0032(15) 0.0161(9) -0.0144(14)

loop_
_atom_type_symbol
_atom_type_description
_atom_type_scat_dispersion_real
_atom_type_scat_dispersion_imag
_atom_type_scat_source
C C 0.0033 0.0016 'International Tables Vol C Tables 4.2.6.8 and 6.1.1.4'
H H 0.0000 0.0000 'International Tables Vol C Tables 4.2.6.8 and 6.1.1.4'
N N 0.0061 0.0033 'International Tables Vol C Tables 4.2.6.8 and 6.1.1.4'
O O 0.0106 0.0060 'International Tables Vol C Tables 4.2.6.8 and 6.1.1.4'

loop_
_geom_angle_atom_site_label_1
_geom_angle_atom_site_label_2
_geom_angle_atom_site_label_3
_geom_angle
C2 O1 C3 116.24(11)
N2 N1 C1 131.0(5)
C1 N1 N2A 117.1(2)
N1 N2 H2 119.2
N1 N2 C11B 121.5(9)
C11B N2 H2 119.2
N1 N2A H2A 119.9
N1 N2A C11 120.2(3)
C11 N2A H2A 119.9
C16 N3 C22 118.1(6)
C21 N3 C16 118.5(9)
C21 N3 C22 115.9(9)
C16B N3B C21B 123.3(13)
C16B N3B C22B 121.9(16)
C21B N3B C22B 111.2(17)
N1 C1 C2 122.12(13)
N1 C1 C5 115.10(12)
C2 C1 C5 122.69(12)
O1 C2 C1 113.79(12)
O2 C2 O1 122.39(13)
O2 C2 C1 123.81(13)
O1 C3 H3A 110.3
O1 C3 H3B 110.3
O1 C3 C4 107.07(13)
H3A C3 H3B 108.6
C4 C3 H3A 110.3
C4 C3 H3B 110.3
C3 C4 H4A 109.5
C3 C4 H4B 109.5
C3 C4 H4C 109.5
H4A C4 H4B 109.5
H4A C4 H4C 109.5
H4B C4 H4C 109.5
C6 C5 C1 123.28(13)
C6 C5 C10 117.96(14)
C10 C5 C1 118.72(12)
C5 C6 H6 119.7
C7 C6 C5 120.63(14)
C7 C6 H6 119.7
C6 C7 H7 119.8
C8 C7 C6 120.44(15)
C8 C7 H7 119.8
C7 C8 H8 120.2
C9 C8 C7 119.55(15)
C9 C8 H8 120.2
C8 C9 H9 119.8
C8 C9 C10 120.36(15)
C10 C9 H9 119.8
C5 C10 H10 119.5
C9 C10 C5 121.06(14)
C9 C10 H10 119.5
N2A C11 C12 117.2(3)
C20 C11 N2A 123.8(4)
C20 C11 C12 118.9(4)
N2 C11B C20B 121.7(8)
C12B C11B N2 115.3(9)
C12B C11B C20B 122.9(7)
C11 C12 H12 119.4
C13 C12 C11 121.3(3)
C13 C12 H12 119.4
C11B C12B H12B 119.7
C11B C12B C13B 120.6(9)
C13B C12B H12B 119.7
C12 C13 H13 119.4
C12 C13 C14 121.1(3)
C14 C13 H13 119.4
C12B C13B C18B 116.6(11)
C14B C13B C12B 124.9(11)
C14B C13B C18B 118.5(8)
C15 C14 C13 121.5(5)
C19 C14 C13 117.7(3)
C19 C14 C15 120.8(4)
C13B C14B H14B 118.9
C15B C14B C13B 122.1(7)
C15B C14B H14B 118.9
C14 C15 H15 119.1
C16 C15 C14 121.7(4)
C16 C15 H15 119.1
C14B C15B H15B 119.3
C14B C15B C16B 121.3(7)
C16B C15B H15B 119.3
N3 C16 C17 119.1(4)
C15 C16 N3 123.7(4)
C15 C16 C17 117.1(4)
N3B C16B C15B 118.2(8)
C17B C16B N3B 124.2(8)
C17B C16B C15B 117.6(8)
C16 C17 H17 119.1
C18 C17 C16 121.8(3)
C18 C17 H17 119.1
C16B C17B H17B 118.3
C16B C17B C18B 123.3(7)
C18B C17B H17B 118.3
C17 C18 H18 119.0
C17 C18 C19 121.9(3)
C19 C18 H18 119.0
C17B C18B C13B 117.0(7)
C19B C18B C13B 119.2(8)
C19B C18B C17B 123.9(7)
C14 C19 C18 116.5(3)
C14 C19 C20 120.4(3)
C20 C19 C18 123.0(3)
C18B C19B H19B 119.0
C20B C19B C18B 122.0(6)
C20B C19B H19B 119.0
C11 C20 C19 120.5(4)
C11 C20 H20 119.7
C19 C20 H20 119.7
C11B C20B H20B 120.7
C19B C20B C11B 118.6(6)
C19B C20B H20B 120.7
N3 C21 H21A 109.5
N3 C21 H21B 109.5
N3 C21 H21C 109.5
H21A C21 H21B 109.5
H21A C21 H21C 109.5
H21B C21 H21C 109.5
N3B C21B H21D 109.5
N3B C21B H21E 109.5
N3B C21B H21F 109.5
H21D C21B H21E 109.5
H21D C21B H21F 109.5
H21E C21B H21F 109.5
N3 C22 H22A 109.5
N3 C22 H22B 109.5
N3 C22 H22C 109.5
H22A C22 H22B 109.5
H22A C22 H22C 109.5
H22B C22 H22C 109.5
N3B C22B H22D 109.5
N3B C22B H22E 109.5
N3B C22B H22F 109.5
H22D C22B H22E 109.5
H22D C22B H22F 109.5
H22E C22B H22F 109.5

loop_
_geom_bond_atom_site_label_1
_geom_bond_atom_site_label_2
_geom_bond_distance
O1 C2 1.3317(17)
O1 C3 1.4513(17)
O2 C2 1.2222(17)
N1 N2 1.301(12)
N1 N2A 1.349(5)
N1 C1 1.3099(18)
N2 H2 0.8800
N2 C11B 1.402(12)
N2A H2A 0.8800
N2A C11 1.414(6)
N3 C16 1.392(9)
N3 C21 1.38(2)
N3 C22 1.468(10)
N3B C16B 1.381(18)
N3B C21B 1.41(2)
N3B C22B 1.56(5)
C1 C2 1.482(2)
C1 C5 1.487(2)
C3 H3A 0.9900
C3 H3B 0.9900
C3 C4 1.501(2)
C4 H4A 0.9800
C4 H4B 0.9800
C4 H4C 0.9800
C5 C6 1.396(2)
C5 C10 1.398(2)
C6 H6 0.9500
C6 C7 1.387(2)
C7 H7 0.9500
C7 C8 1.385(2)
C8 H8 0.9500
C8 C9 1.376(2)
C9 H9 0.9500
C9 C10 1.383(2)
C10 H10 0.9500
C11 C12 1.424(5)
C11 C20 1.372(4)
C11B C12B 1.330(10)
C11B C20B 1.404(8)
C12 H12 0.9500
C12 C13 1.357(3)
C12B H12B 0.9500
C12B C13B 1.422(12)
C13 H13 0.9500
C13 C14 1.421(6)
C13B C14B 1.387(17)
C13B C18B 1.457(17)
C14 C15 1.417(5)
C14 C19 1.414(8)
C14B H14B 0.9500
C14B C15B 1.366(7)
C15 H15 0.9500
C15 C16 1.381(5)
C15B H15B 0.9500
C15B C16B 1.436(10)
C16 C17 1.427(4)
C16B C17B 1.353(10)
C17 H17 0.9500
C17 C18 1.364(3)
C17B H17B 0.9500
C17B C18B 1.442(10)
C18 H18 0.9500
C18 C19 1.423(4)
C18B C19B 1.390(9)
C19 C20 1.417(5)
C19B H19B 0.9500
C19B C20B 1.345(8)
C20 H20 0.9500
C20B H20B 0.9500
C21 H21A 0.9800
C21 H21B 0.9800
C21 H21C 0.9800
C21B H21D 0.9800
C21B H21E 0.9800
C21B H21F 0.9800
C22 H22A 0.9800
C22 H22B 0.9800
C22 H22C 0.9800
C22B H22D 0.9800
C22B H22E 0.9800
C22B H22F 0.9800
